data_4347125
loop_
_publ_author_name
'Steinert, Markus'
'Schneider, Benjamin'
'Dechert, Sebastian'
'Demeshko, Serhiy'
'Meyer, Franc'

_publ_section_title
;
 Spin-State Versatility in a Series of Fe4 [2 \\times 2] Grid Complexes:
 Effects of Counteranions, Lattice Solvent, and Intramolecular
 Cooperativity.
;
_journal_issue 5
_journal_name_full 'Inorganic chemistry'
_journal_page_first 2363
_journal_page_last 2373
_journal_paper_doi 10.1021/acs.inorgchem.5b02762
_journal_volume 55
_journal_year 2016
_chemical_formula_moiety 'C92 H56 Br4 Fe4 N24 4+, 4(B F4 -)'
_chemical_formula_sum 'C92 H56 B4 Br4 F16 Fe4 N24'
_chemical_formula_weight 2387.88
_space_group_crystal_system tetragonal
_space_group_IT_number 142
_space_group_name_Hall '-I 4bd 2c'
_space_group_name_H-M_alt 'I 41/a c d :2'
_atom_sites_solution_hydrogens geom
_audit_creation_method SHELXL-2014/7
_cell_angle_alpha 90
_cell_angle_beta 90
_cell_angle_gamma 90
_cell_formula_units_Z 8
_cell_length_a 24.1748(5)
_cell_length_b 24.1748(5)
_cell_length_c 45.7058(11)
_cell_measurement_reflns_used 72818
_cell_measurement_temperature 293(2)
_cell_measurement_theta_max 24.680
_cell_measurement_theta_min 1.488
_cell_volume 26711.4(10)
_computing_cell_refinement 'X-AREA (Stoe & Cie, 2002)'
_computing_data_collection 'X-AREA (Stoe & Cie, 2002)'
_computing_data_reduction 'X-AREA (Stoe & Cie, 2002)'
_computing_molecular_graphics 'DIAMOND (Brandenburg, 2012)'
_computing_publication_material 'SHELXL-2014 (Sheldrick, 2014)'
_computing_structure_refinement 'SHELXL-2014/7 (Sheldrick, 2014)'
_computing_structure_solution 'SHELXS-2014 (Sheldrick, 2014)'
_diffrn_ambient_temperature 293(2)
_diffrn_measured_fraction_theta_full 0.993
_diffrn_measured_fraction_theta_max 0.993
_diffrn_measurement_device_type 'Stoe IPDS II'
_diffrn_measurement_method \w
_diffrn_radiation_type MoK\a
_diffrn_radiation_wavelength 0.71073
_diffrn_reflns_av_R_equivalents 0.1112
_diffrn_reflns_av_unetI/netI 0.0426
_diffrn_reflns_Laue_measured_fraction_full 0.993
_diffrn_reflns_Laue_measured_fraction_max 0.993
_diffrn_reflns_limit_h_max 27
_diffrn_reflns_limit_h_min -28
_diffrn_reflns_limit_k_max 28
_diffrn_reflns_limit_k_min -25
_diffrn_reflns_limit_l_max 53
_diffrn_reflns_limit_l_min -53
_diffrn_reflns_number 72818
_diffrn_reflns_point_group_measured_fraction_full 0.993
_diffrn_reflns_point_group_measured_fraction_max 0.993
_diffrn_reflns_theta_full 24.680
_diffrn_reflns_theta_max 24.680
_diffrn_reflns_theta_min 1.488
_diffrn_source 'fine-focus sealed tube'
_exptl_absorpt_coefficient_mu 1.688
_exptl_absorpt_correction_T_max 0.5844
_exptl_absorpt_correction_T_min 0.4952
_exptl_absorpt_correction_type numerical
_exptl_absorpt_process_details 'X-RED (Stoe & Cie, 2002)'
_exptl_crystal_colour 'dark red'
_exptl_crystal_density_diffrn 1.188
_exptl_crystal_description block
_exptl_crystal_F_000 9472
_exptl_crystal_size_max 0.500
_exptl_crystal_size_mid 0.480
_exptl_crystal_size_min 0.360
_platon_squeeze_details
;
TITL mst29c in I4(1)/acd
CELL   24.1748   24.1748   45.7058     90.00     90.00     90.00
SPGR I41/acd
# Solvent Accessible Volume =   10490.0
# Electrons Found in S.A.V. =    2642.4
# Note: Atoms in Void as Cxxx and Qxxx all others
C101 0.529 0.005 0.020 !       2.17 eA-3
C102 0.476 0.997 0.023 !       2.08 eA-3
C103 0.987 0.230 0.071 !       1.58 eA-3
C104 0.487 0.730 0.571 !       1.58 eA-3
C105 0.495 0.714 0.070 !       1.53 eA-3
C106 0.012 0.273 0.684 !       1.51 eA-3
C107 0.521 0.699 0.084 !       1.33 eA-3
C108 0.502 0.796 0.170 !       1.32 eA-3
Q109 0.087 0.783 0.231 !       1.25 eA-3
C110 0.683 0.597 0.055 !       1.25 eA-3
C111 0.819 0.133 0.059 !       1.19 eA-3
C112 0.345 0.876 0.072 !       1.12 eA-3
C113 0.118 0.412 0.209 !       1.10 eA-3
C114 0.811 0.094 0.140 !       1.08 eA-3
C115 0.300 0.860 0.036 !       1.07 eA-3
C116 0.658 0.578 0.172 !       1.07 eA-3
C117 0.189 0.393 0.081 !       1.07 eA-3
C118 0.823 0.126 0.019 !       1.05 eA-3
C119 0.321 0.939 0.153 !       1.05 eA-3
C120 0.318 0.959 0.127 !       1.05 eA-3
C121 0.826 0.078 0.124 !       1.04 eA-3
C122 0.855 0.106 0.054 !       1.04 eA-3
C123 0.215 0.385 0.047 !       1.03 eA-3
C124 0.348 0.874 0.184 !       1.01 eA-3
C125 0.477 0.815 0.158 !       1.01 eA-3
C126 0.372 0.929 0.157 !       0.99 eA-3
C127 0.372 0.570 0.656 !       0.99 eA-3
C128 0.156 0.439 0.058 !       0.99 eA-3
C129 0.656 0.594 0.125 !       0.99 eA-3
C130 0.362 0.951 0.132 !       0.98 eA-3
C131 0.373 0.966 0.247 !       0.98 eA-3
C132 0.873 0.466 0.747 !       0.98 eA-3
C133 0.707 0.604 0.031 !       0.98 eA-3
C134 0.721 0.122 0.995 !       0.98 eA-3
C135 0.849 0.096 0.222 !       0.98 eA-3
C136 0.709 0.615 0.071 !       0.97 eA-3
C137 0.868 0.101 0.115 !       0.97 eA-3
C138 0.638 0.529 0.229 !       0.97 eA-3
C139 0.365 0.892 0.089 !       0.97 eA-3
C140 0.193 0.897 0.006 !       0.95 eA-3
C141 0.676 0.110 0.897 !       0.95 eA-3
C142 0.684 0.546 0.229 !       0.94 eA-3
C143 0.188 0.500 0.250 !       0.93 eA-3
C144 0.814 0.040 0.246 !       0.93 eA-3
C145 0.301 0.932 0.043 !       0.92 eA-3
C146 0.731 0.500 0.250 !       0.91 eA-3
C147 0.471 0.705 0.158 !       0.91 eA-3
C148 0.784 0.012 0.235 !       0.89 eA-3
C149 0.319 0.007 0.239 !       0.88 eA-3
C150 0.469 0.792 0.054 !       0.86 eA-3
C151 0.585 0.570 0.211 !       0.86 eA-3
C152 0.208 0.429 0.075 !       0.86 eA-3
C153 0.838 0.037 0.158 !       0.85 eA-3
C154 0.312 0.890 0.165 !       0.84 eA-3
C155 0.123 0.624 0.461 !       0.83 eA-3
C156 0.377 0.876 0.039 !       0.83 eA-3
C157 0.189 0.454 0.059 !       0.83 eA-3
C158 0.665 0.556 0.081 !       0.82 eA-3
C159 0.537 0.692 0.098 !       0.80 eA-3
C160 0.385 0.906 0.142 !       0.79 eA-3
C161 0.325 0.937 0.023 !       0.78 eA-3
C162 0.636 0.365 0.469 !       0.77 eA-3
C163 0.690 0.619 0.217 !       0.76 eA-3
C164 0.251 0.859 0.001 !       0.72 eA-3
C165 0.401 0.943 0.239 !       0.71 eA-3
C166 0.670 0.068-0.001 !       0.70 eA-3
C167 0.656 0.101 0.013 !       0.69 eA-3
C168 0.800 0.124 0.179 !       0.69 eA-3
C169 0.504 0.200 0.354 !       0.67 eA-3
C170 1.004 0.700 0.854 !       0.67 eA-3
C171 0.996 0.300 0.146 !       0.67 eA-3
C172 0.507 0.803 0.104 !       0.67 eA-3
C173 0.370 0.830 0.044 !       0.67 eA-3
C174 0.503 0.297 0.866 !       0.67 eA-3
C175 0.406 0.959 0.192 !       0.66 eA-3
Q176 0.937 0.876 0.149 !       0.66 eA-3
Q177 0.508 0.824 0.009 !       0.65 eA-3
C178 0.363 0.970 0.102 !       0.65 eA-3
C179 0.971 0.237 0.135 !       0.64 eA-3
C180 0.765 0.054 0.033 !       0.64 eA-3
Q181 0.416 0.139 0.118 !       0.63 eA-3
C182 0.306 0.960 0.084 !       0.62 eA-3
C183 0.302 0.867 0.191 !       0.60 eA-3
C184 0.392 0.866 0.071 !       0.60 eA-3
C185 0.561 0.677 0.084 !       0.60 eA-3
C186 0.289 0.318 0.241 !       0.60 eA-3
C187 0.450 0.751 0.043 !       0.58 eA-3
C188 0.640 0.477 0.224 !       0.57 eA-3
C189 0.500 0.750 0.141 !       0.56 eA-3
C190 0.530 0.655 0.091 !       0.56 eA-3
C191 0.337 0.858 0.149 !       0.55 eA-3
C192 0.337 0.360 0.852 !       0.55 eA-3
C193 0.217 0.519 0.227 !       0.55 eA-3
C194 0.438 0.842 0.074 !       0.53 eA-3
C195 0.409 0.947 0.036 !       0.53 eA-3
C196 0.549 0.697 0.125 !       0.52 eA-3
C197 0.402 0.938 0.144 !       0.51 eA-3
Q198 0.957 0.658 0.006 !       0.51 eA-3
C199 0.909 0.173 0.200 !       0.51 eA-3
;
_refine_diff_density_max 0.810
_refine_diff_density_min -0.315
_refine_diff_density_rms 0.057
_refine_ls_extinction_method none
_refine_ls_goodness_of_fit_ref 1.102
_refine_ls_hydrogen_treatment constr
_refine_ls_matrix_type full
_refine_ls_number_parameters 341
_refine_ls_number_reflns 5644
_refine_ls_number_restraints 118
_refine_ls_restrained_S_all 1.096
_refine_ls_R_factor_all 0.1105
_refine_ls_R_factor_gt 0.0812
_refine_ls_shift/su_max 0.002
_refine_ls_shift/su_mean 0.000
_refine_ls_structure_factor_coef Fsqd
_refine_ls_weighting_details 'w=1/[\s^2^(Fo^2^)+(0.0859P)^2^+35.3497P] where P=(Fo^2^+2Fc^2^)/3'
_refine_ls_weighting_scheme calc
_refine_ls_wR_factor_gt 0.1805
_refine_ls_wR_factor_ref 0.1963
_reflns_Friedel_coverage 0.000
_reflns_number_gt 3894
_reflns_number_total 5644
_reflns_threshold_expression 'I > 2\s(I)'
_cod_data_source_file ic5b02762_si_002.cif
_cod_data_source_block 1e-mst29c_sq
_cod_original_cell_volume 26711.4(13)
_cod_original_sg_symbol_H-M 'I 41/a c d'
_cod_database_code 4347125
_shelx_shelxl_version_number 2014/7
_shelx_space_group_comment
;
The symmetry employed for this shelxl refinement is uniquely defined
by the following loop, which should always be used as a source of
symmetry information in preference to the above space-group names.
They are only intended as comments.
;
_shelx_estimated_absorpt_t_min 0.486
_shelx_estimated_absorpt_t_max 0.582
_platon_squeeze_void_probe_radius 1.20

loop_
_space_group_symop_operation_xyz
'x, y, z'
'-x+1/2, -y, z+1/2'
'-y+1/4, x+3/4, z+1/4'
'y+1/4, -x+1/4, z+3/4'
'-x+1/2, y, -z'
'x, -y, -z+1/2'
'y+1/4, x+3/4, -z+3/4'
'-y+1/4, -x+1/4, -z+1/4'
'x+1/2, y+1/2, z+1/2'
'-x+1, -y+1/2, z+1'
'-y+3/4, x+5/4, z+3/4'
'y+3/4, -x+3/4, z+5/4'
'-x+1, y+1/2, -z+1/2'
'x+1/2, -y+1/2, -z+1'
'y+3/4, x+5/4, -z+5/4'
'-y+3/4, -x+3/4, -z+3/4'
'-x, -y, -z'
'x-1/2, y, -z-1/2'
'y-1/4, -x-3/4, -z-1/4'
'-y-1/4, x-1/4, -z-3/4'
'x-1/2, -y, z'
'-x, y, z-1/2'
'-y-1/4, -x-3/4, z-3/4'
'y-1/4, x-1/4, z-1/4'
'-x+1/2, -y+1/2, -z+1/2'
'x, y+1/2, -z'
'y+1/4, -x-1/4, -z+1/4'
'-y+1/4, x+1/4, -z-1/4'
'x, -y+1/2, z+1/2'
'-x+1/2, y+1/2, z'
'-y+1/4, -x-1/4, z-1/4'
'y+1/4, x+1/4, z+1/4'

loop_
_atom_site_label
_atom_site_type_symbol
_atom_site_fract_x
_atom_site_fract_y
_atom_site_fract_z
_atom_site_U_iso_or_equiv
_atom_site_adp_type
_atom_site_occupancy
_atom_site_site_symmetry_order
_atom_site_calc_flag
_atom_site_refinement_flags_posn
_atom_site_refinement_flags_adp
_atom_site_refinement_flags_occupancy
_atom_site_disorder_assembly
_atom_site_disorder_group
Fe1 Fe 0.55743(4) 0.86581(4) 0.87002(2) 0.0684(3) Uani 1 1 d . . . . .
Br1 Br 0.49638(4) 0.82727(4) 0.99348(2) 0.1175(4) Uani 1 1 d . . . . .
N1 N 0.5068(2) 0.83614(19) 0.90512(10) 0.0663(12) Uani 1 1 d . . . . .
N2 N 0.4559(2) 0.81356(19) 0.90790(9) 0.0649(12) Uani 1 1 d . . . . .
N3 N 0.6076(2) 0.8725(2) 0.90852(11) 0.0735(13) Uani 1 1 d . . . . .
N4 N 0.6435(2) 0.8927(2) 0.85518(13) 0.0916(16) Uani 1 1 d . . . . .
N5 N 0.3578(2) 0.7756(2) 0.92118(10) 0.0723(13) Uani 1 1 d . . . . .
N6 N 0.2974(2) 0.7756(2) 0.87404(11) 0.0867(15) Uani 1 1 d . . . . .
C1 C 0.4895(3) 0.8240(3) 0.95274(12) 0.0779(18) Uani 1 1 d . . . . .
C2 C 0.5275(3) 0.8425(2) 0.93232(12) 0.0713(16) Uani 1 1 d . . . . .
C3 C 0.4450(3) 0.8049(2) 0.93650(11) 0.0702(16) Uani 1 1 d . . . . .
C4 C 0.5841(3) 0.8648(3) 0.93456(13) 0.0812(18) Uani 1 1 d . . . . .
C5 C 0.6129(4) 0.8787(3) 0.96017(15) 0.103(2) Uani 1 1 d . . . . .
H5 H 0.5962 0.8747 0.9784 0.123 Uiso 1 1 calc R U . . .
C6 C 0.6658(4) 0.8982(4) 0.9579(2) 0.136(4) Uani 1 1 d . . . . .
H6 H 0.6855 0.9075 0.9747 0.164 Uiso 1 1 calc R U . . .
C7 C 0.6897(4) 0.9041(4) 0.9311(2) 0.118(3) Uani 1 1 d . . . . .
H7 H 0.7259 0.9169 0.9295 0.141 Uiso 1 1 calc R U . . .
C8 C 0.6598(3) 0.8908(3) 0.90652(16) 0.0860(19) Uani 1 1 d . . . . .
C9 C 0.6804(3) 0.8958(3) 0.87700(17) 0.0879(19) Uani 1 1 d . . . . .
C10 C 0.7370(4) 0.9020(4) 0.8700(3) 0.130(3) Uani 1 1 d . . . . .
H10 H 0.7633 0.9038 0.8849 0.156 Uiso 1 1 calc R U . . .
C11 C 0.7530(4) 0.9054(5) 0.8417(3) 0.144(4) Uani 1 1 d . . . . .
H11 H 0.7902 0.9099 0.8371 0.173 Uiso 1 1 calc R U . . .
C12 C 0.7162(4) 0.9025(4) 0.8204(2) 0.131(3) Uani 1 1 d . . . . .
H12 H 0.7271 0.9040 0.8009 0.158 Uiso 1 1 calc R U . . .
C13 C 0.6604(3) 0.8971(3) 0.82805(18) 0.109(3) Uani 1 1 d . . . . .
H13 H 0.6341 0.8967 0.8132 0.131 Uiso 1 1 calc R U . . .
C14 C 0.3917(3) 0.7807(3) 0.94420(12) 0.0769(17) Uani 1 1 d . . . . .
C15 C 0.3749(4) 0.7643(3) 0.97196(14) 0.102(2) Uani 1 1 d . . . . .
H15 H 0.3985 0.7673 0.9880 0.123 Uiso 1 1 calc R U . . .
C16 C 0.3213(4) 0.7431(4) 0.97496(19) 0.124(3) Uani 1 1 d . . . . .
H16 H 0.3090 0.7315 0.9932 0.149 Uiso 1 1 calc R U . . .
C17 C 0.2877(4) 0.7395(4) 0.95202(18) 0.112(3) Uani 1 1 d . . . . .
H17 H 0.2520 0.7258 0.9543 0.135 Uiso 1 1 calc R U . . .
C18 C 0.3059(3) 0.7561(3) 0.92475(14) 0.0820(18) Uani 1 1 d . . . . .
C19 C 0.2732(3) 0.7543(3) 0.89776(15) 0.0856(18) Uani 1 1 d . . . . .
C20 C 0.2216(4) 0.7298(4) 0.8966(2) 0.126(3) Uani 1 1 d . . . . .
H20 H 0.2063 0.7142 0.9134 0.151 Uiso 1 1 calc R U . . .
C21 C 0.1932(4) 0.7284(5) 0.8711(3) 0.151(4) Uani 1 1 d . . . . .
H21 H 0.1579 0.7132 0.8704 0.181 Uiso 1 1 calc R U . . .
C22 C 0.2165(4) 0.7494(5) 0.8466(2) 0.144(4) Uani 1 1 d . . . . .
H22 H 0.1983 0.7480 0.8286 0.172 Uiso 1 1 calc R U . . .
C23 C 0.2696(3) 0.7735(4) 0.84912(18) 0.124(3) Uani 1 1 d . . . . .
H23 H 0.2858 0.7886 0.8325 0.149 Uiso 1 1 calc R U . . .
B1A B 0.3513(6) 0.6291(6) 1.0458(3) 0.137(6) Uani 0.733(11) 1 d D U P A 1
F1A F 0.3420(7) 0.6796(6) 1.0344(5) 0.230(7) Uani 0.733(11) 1 d D U P A 1
F2A F 0.4030(4) 0.6143(6) 1.0389(3) 0.197(6) Uani 0.733(11) 1 d D U P A 1
F3A F 0.3458(7) 0.6313(8) 1.0747(2) 0.183(6) Uani 0.733(11) 1 d D U P A 1
F4A F 0.3172(5) 0.5911(6) 1.0353(2) 0.219(5) Uani 0.733(11) 1 d D U P A 1
B1B B 0.3400(13) 0.6358(13) 1.0401(7) 0.137(6) Uani 0.267(11) 1 d D U P A 2
F1B F 0.366(2) 0.6845(15) 1.0390(14) 0.230(7) Uani 0.267(11) 1 d D U P A 2
F2B F 0.3737(14) 0.5962(17) 1.0309(10) 0.197(6) Uani 0.267(11) 1 d D U P A 2
F3B F 0.325(2) 0.625(3) 1.0673(6) 0.183(6) Uani 0.267(11) 1 d D U P A 2
F4B F 0.2956(12) 0.6380(18) 1.0231(6) 0.219(5) Uani 0.267(11) 1 d D U P A 2

loop_
_atom_site_aniso_label
_atom_site_aniso_U_11
_atom_site_aniso_U_22
_atom_site_aniso_U_33
_atom_site_aniso_U_23
_atom_site_aniso_U_13
_atom_site_aniso_U_12
Fe1 0.0733(6) 0.0726(6) 0.0593(4) -0.0003(4) -0.0075(4) -0.0011(4)
Br1 0.1648(9) 0.1332(7) 0.0545(4) -0.0004(4) -0.0123(4) 0.0091(6)
N1 0.071(3) 0.069(3) 0.059(2) 0.000(2) -0.010(2) 0.009(3)
N2 0.072(3) 0.070(3) 0.052(2) -0.001(2) -0.003(2) 0.007(3)
N3 0.070(3) 0.065(3) 0.085(3) -0.007(2) -0.022(3) 0.007(3)
N4 0.086(4) 0.095(4) 0.094(4) -0.010(3) 0.009(3) -0.022(3)
N5 0.088(4) 0.068(3) 0.060(3) 0.008(2) 0.016(3) 0.007(3)
N6 0.068(3) 0.121(4) 0.071(3) 0.002(3) -0.003(3) -0.013(3)
C1 0.107(5) 0.073(4) 0.054(3) 0.000(3) -0.005(3) 0.021(4)
C2 0.088(4) 0.063(4) 0.063(3) 0.003(3) -0.021(3) 0.019(3)
C3 0.093(4) 0.070(4) 0.048(3) 0.001(3) -0.002(3) 0.022(3)
C4 0.105(5) 0.076(4) 0.063(3) 0.005(3) -0.023(3) 0.013(4)
C5 0.119(7) 0.119(6) 0.070(4) 0.005(4) -0.033(4) 0.006(5)
C6 0.121(8) 0.153(9) 0.134(8) 0.012(6) -0.069(6) -0.027(7)
C7 0.091(6) 0.137(8) 0.124(7) -0.003(6) -0.032(5) -0.025(5)
C8 0.080(5) 0.082(4) 0.097(5) -0.004(4) -0.023(4) 0.000(4)
C9 0.067(4) 0.085(5) 0.112(5) -0.012(4) -0.008(4) -0.017(3)
C10 0.101(7) 0.139(8) 0.150(8) -0.023(6) -0.017(6) -0.026(6)
C11 0.091(7) 0.179(10) 0.163(10) -0.035(8) 0.022(7) -0.053(6)
C12 0.106(7) 0.158(9) 0.129(7) -0.031(6) 0.028(6) -0.043(6)
C13 0.097(6) 0.128(7) 0.103(6) -0.012(5) 0.008(4) -0.036(5)
C14 0.093(5) 0.077(4) 0.061(3) 0.007(3) 0.016(3) 0.016(4)
C15 0.119(7) 0.122(6) 0.066(4) 0.010(4) 0.008(4) 0.026(5)
C16 0.124(8) 0.152(8) 0.096(6) 0.035(5) 0.040(5) 0.012(6)
C17 0.103(6) 0.132(7) 0.102(6) 0.033(5) 0.022(5) -0.001(5)
C18 0.091(5) 0.077(4) 0.078(4) 0.013(3) 0.025(3) 0.005(4)
C19 0.081(5) 0.085(5) 0.091(4) 0.009(4) 0.023(4) -0.011(4)
C20 0.100(6) 0.150(8) 0.128(7) 0.032(6) 0.015(5) -0.034(6)
C21 0.084(6) 0.211(12) 0.158(9) 0.022(8) 0.015(6) -0.043(7)
C22 0.102(7) 0.216(11) 0.113(6) 0.012(7) -0.005(5) -0.043(7)
C23 0.095(6) 0.182(9) 0.096(5) 0.018(5) 0.011(4) -0.047(6)
B1A 0.215(17) 0.099(9) 0.096(9) 0.045(7) 0.087(10) 0.049(10)
F1A 0.27(2) 0.223(9) 0.201(10) 0.105(8) 0.027(13) 0.075(10)
F2A 0.166(11) 0.220(12) 0.205(11) 0.011(8) 0.094(10) 0.059(10)
F3A 0.300(17) 0.120(6) 0.129(7) 0.019(7) 0.096(8) 0.043(10)
F4A 0.205(11) 0.294(17) 0.159(8) 0.049(9) 0.012(7) 0.018(10)
B1B 0.215(17) 0.099(9) 0.096(9) 0.045(7) 0.087(10) 0.049(10)
F1B 0.27(2) 0.223(9) 0.201(10) 0.105(8) 0.027(13) 0.075(10)
F2B 0.166(11) 0.220(12) 0.205(11) 0.011(8) 0.094(10) 0.059(10)
F3B 0.300(17) 0.120(6) 0.129(7) 0.019(7) 0.096(8) 0.043(10)
F4B 0.205(11) 0.294(17) 0.159(8) 0.049(9) 0.012(7) 0.018(10)

loop_
_atom_type_symbol
_atom_type_description
_atom_type_scat_dispersion_real
_atom_type_scat_dispersion_imag
_atom_type_scat_source
C C 0.0033 0.0016 'International Tables Vol C Tables 4.2.6.8 and 6.1.1.4'
H H 0.0000 0.0000 'International Tables Vol C Tables 4.2.6.8 and 6.1.1.4'
N N 0.0061 0.0033 'International Tables Vol C Tables 4.2.6.8 and 6.1.1.4'
F F 0.0171 0.0103 'International Tables Vol C Tables 4.2.6.8 and 6.1.1.4'
B B 0.0013 0.0007 'International Tables Vol C Tables 4.2.6.8 and 6.1.1.4'
Br Br -0.2901 2.4595 'International Tables Vol C Tables 4.2.6.8 and 6.1.1.4'
Fe Fe 0.3463 0.8444 'International Tables Vol C Tables 4.2.6.8 and 6.1.1.4'

loop_
_geom_angle_atom_site_label_1
_geom_angle_atom_site_label_2
_geom_angle_atom_site_label_3
_geom_angle
_geom_angle_site_symmetry_1
_geom_angle_site_symmetry_3
N5 Fe1 N1 123.79(18) 19_577 .
N5 Fe1 N3 155.0(2) 19_577 .
N1 Fe1 N3 74.55(19) . .
N5 Fe1 N2 75.1(2) 19_577 19_577
N1 Fe1 N2 102.31(17) . 19_577
N3 Fe1 N2 120.50(19) . 19_577
N5 Fe1 N6 72.8(2) 19_577 19_577
N1 Fe1 N6 91.51(19) . 19_577
N3 Fe1 N6 91.36(19) . 19_577
N2 Fe1 N6 147.53(18) 19_577 19_577
N5 Fe1 N4 88.9(2) 19_577 .
N1 Fe1 N4 147.0(2) . .
N3 Fe1 N4 72.9(2) . .
N2 Fe1 N4 89.45(19) 19_577 .
N6 Fe1 N4 94.7(2) 19_577 .
C2 N1 N2 107.2(5) . .
C2 N1 Fe1 116.2(4) . .
N2 N1 Fe1 136.5(3) . .
C3 N2 N1 109.4(5) . .
C3 N2 Fe1 113.9(4) . 28_657
N1 N2 Fe1 134.7(3) . 28_657
C4 N3 C8 120.6(6) . .
C4 N3 Fe1 118.7(4) . .
C8 N3 Fe1 120.1(4) . .
C13 N4 C9 119.5(7) . .
C13 N4 Fe1 126.1(5) . .
C9 N4 Fe1 113.7(5) . .
C14 N5 C18 120.4(5) . .
C14 N5 Fe1 118.5(4) . 28_657
C18 N5 Fe1 120.8(4) . 28_657
C23 N6 C19 117.5(6) . .
C23 N6 Fe1 126.2(5) . 28_657
C19 N6 Fe1 116.2(4) . 28_657
C2 C1 C3 105.1(5) . .
C2 C1 Br1 126.8(5) . .
C3 C1 Br1 128.0(5) . .
N1 C2 C1 109.9(6) . .
N1 C2 C4 116.7(6) . .
C1 C2 C4 133.4(5) . .
N2 C3 C1 108.4(6) . .
N2 C3 C14 118.0(5) . .
C1 C3 C14 133.6(5) . .
N3 C4 C5 120.0(7) . .
N3 C4 C2 112.7(5) . .
C5 C4 C2 127.3(7) . .
C6 C5 C4 118.9(8) . .
C7 C6 C5 120.1(8) . .
C6 C7 C8 119.2(8) . .
N3 C8 C7 121.1(7) . .
N3 C8 C9 114.6(6) . .
C7 C8 C9 124.3(7) . .
N4 C9 C10 118.9(8) . .
N4 C9 C8 117.5(6) . .
C10 C9 C8 123.6(7) . .
C11 C10 C9 119.8(9) . .
C12 C11 C10 120.7(9) . .
C11 C12 C13 118.1(9) . .
N4 C13 C12 123.0(8) . .
N5 C14 C15 120.8(7) . .
N5 C14 C3 112.9(5) . .
C15 C14 C3 126.3(7) . .
C14 C15 C16 117.6(7) . .
C17 C16 C15 120.8(7) . .
C16 C17 C18 119.9(8) . .
N5 C18 C17 120.4(7) . .
N5 C18 C19 114.1(5) . .
C17 C18 C19 125.5(7) . .
N6 C19 C20 121.9(7) . .
N6 C19 C18 115.9(6) . .
C20 C19 C18 122.1(7) . .
C21 C20 C19 120.1(8) . .
C20 C21 C22 119.6(9) . .
C21 C22 C23 117.6(9) . .
N6 C23 C22 123.2(7) . .
F4A B1A F3A 109.1(10) . .
F4A B1A F2A 108.1(10) . .
F3A B1A F2A 109.8(11) . .
F4A B1A F1A 112.6(11) . .
F3A B1A F1A 109.4(10) . .
F2A B1A F1A 107.8(9) . .
F3B B1B F2B 109.5(13) . .
F3B B1B F4B 109.4(13) . .
F2B B1B F4B 109.8(13) . .
F3B B1B F1B 109.9(13) . .
F2B B1B F1B 109.6(13) . .
F4B B1B F1B 108.7(13) . .

loop_
_geom_bond_atom_site_label_1
_geom_bond_atom_site_label_2
_geom_bond_distance
_geom_bond_site_symmetry_2
Fe1 N5 2.132(4) 19_577
Fe1 N1 2.141(5) .
Fe1 N3 2.144(5) .
Fe1 N2 2.158(5) 19_577
Fe1 N6 2.252(5) 19_577
Fe1 N4 2.283(6) .
Br1 C1 1.871(6) .
N1 C2 1.348(7) .
N1 N2 1.352(6) .
N2 C3 1.350(6) .
N2 Fe1 2.158(5) 28_657
N3 C4 1.333(8) .
N3 C8 1.340(8) .
N4 C13 1.310(9) .
N4 C9 1.340(8) .
N5 C14 1.340(8) .
N5 C18 1.350(8) .
N5 Fe1 2.132(4) 28_657
N6 C23 1.323(9) .
N6 C19 1.335(8) .
N6 Fe1 2.251(5) 28_657
C1 C2 1.383(9) .
C1 C3 1.387(9) .
C2 C4 1.474(9) .
C3 C14 1.458(9) .
C4 C5 1.402(9) .
C5 C6 1.368(12) .
C6 C7 1.360(13) .
C7 C8 1.375(10) .
C8 C9 1.443(10) .
C9 C10 1.414(11) .
C10 C11 1.355(13) .
C11 C12 1.318(13) .
C12 C13 1.400(11) .
C14 C15 1.390(9) .
C15 C16 1.402(12) .
C16 C17 1.329(12) .
C17 C18 1.381(9) .
C18 C19 1.465(9) .
C19 C20 1.383(11) .
C20 C21 1.353(12) .
C21 C22 1.353(12) .
C22 C23 1.414(11) .
B1A F4A 1.325(12) .
B1A F3A 1.331(11) .
B1A F2A 1.337(12) .
B1A F1A 1.347(12) .
B1B F3B 1.321(15) .
B1B F2B 1.325(15) .
B1B F4B 1.330(16) .
B1B F1B 1.335(16) .

loop_
_platon_squeeze_void_nr
_platon_squeeze_void_average_x
_platon_squeeze_void_average_y
_platon_squeeze_void_average_z
_platon_squeeze_void_volume
_platon_squeeze_void_count_electrons
_platon_squeeze_void_content
1 -0.009 0.003 0.003 10450 2646 ' '
